data_4109811
loop_
_publ_author_name
'Michael W. Cooke'
'Garry S. Hanan'
'Fr\'ed\'erique Loiseau'
'Sebastiano Campagna'
'Masashi Watanabe'
'Yasutaka Tanaka'

_publ_contact_author_address
;
      D\'epartement de Chimie
       Universit\'e de Montr\'eal
       C.P. 6128, Succ. Centre-ville,
       Montr\'eal, Qu\'ebec
       Canada H3C 3J7
;
_publ_contact_author_email garry.hanan@umontreal.ca
_publ_contact_author_fax '+1 514 343 7586'
_publ_contact_author_name 'Dr. Garry Hanan'
_publ_contact_author_phone '+1 514 343 7056'
_publ_section_title
;
 Self-Assembled Light-Harvesting Systems: Ru(II) Complexes Assembled about
 Rh-Rh Cores
;
_journal_name_full 'Journal of the American Chemical Society'
_journal_page_first 10479
_journal_page_last 10488
_journal_paper_doi 10.1021/ja072153t
_journal_volume 129
_journal_year 2007
_chemical_compound_source 'Synthesized by the authors. See text'
_chemical_formula_moiety 'C82 H62 N14 O8 Rh2 Ru2, 2(C24 H20 B), 2(B F4)'
_chemical_formula_sum 'C130 H102 B4 F8 N14 O8 Rh2 Ru2'
_chemical_formula_weight 2591.46
_chemical_name_systematic
;
 ?
;
_space_group_IT_number 2
_symmetry_cell_setting triclinic
_symmetry_space_group_name_Hall '-P 1'
_symmetry_space_group_name_H-M 'P -1'
_atom_sites_solution_hydrogens geom
_atom_sites_solution_primary direct
_atom_sites_solution_secondary difmap
_audit_creation_method SHELXL-97
_cell_angle_alpha 89.659(4)
_cell_angle_beta 82.213(4)
_cell_angle_gamma 71.513(4)
_cell_formula_units_Z 1
_cell_length_a 9.5166(7)
_cell_length_b 13.4933(10)
_cell_length_c 26.5103(17)
_cell_measurement_reflns_used 5617
_cell_measurement_temperature 220(2)
_cell_measurement_theta_max 70.52
_cell_measurement_theta_min 3.37
_cell_volume 3196.3(4)
_computing_cell_refinement 'SMART (Bruker, 1999)'
_computing_data_collection 'SAINT (Bruker, 1999)'
_computing_data_reduction 'SAINT (Bruker, 1999)'
_computing_molecular_graphics 'XP (Bruker, 1999)'
_computing_publication_material 'UdMX (local program)'
_computing_structure_refinement 'SHELXL97 (Sheldrick, 1997)'
_computing_structure_solution 'SHELXS97 (Sheldrick, 1997)'
_diffrn_ambient_temperature 220(2)
_diffrn_detector_area_resol_mean 5.5
_diffrn_measured_fraction_theta_full 0.952
_diffrn_measured_fraction_theta_max 0.952
_diffrn_measurement_device_type 'Bruker AXS Smart 2K/Platform'
_diffrn_measurement_method \w
_diffrn_radiation_monochromator graphite
_diffrn_radiation_source 'Sealed Tube'
_diffrn_radiation_type CuK\a
_diffrn_radiation_wavelength 1.54178
_diffrn_reflns_av_R_equivalents 0.044
_diffrn_reflns_av_sigmaI/netI 0.1657
_diffrn_reflns_limit_h_max 10
_diffrn_reflns_limit_h_min -10
_diffrn_reflns_limit_k_max 13
_diffrn_reflns_limit_k_min -13
_diffrn_reflns_limit_l_max 28
_diffrn_reflns_limit_l_min -28
_diffrn_reflns_number 39731
_diffrn_reflns_theta_full 55.10
_diffrn_reflns_theta_max 55.10
_diffrn_reflns_theta_min 1.68
_diffrn_standards_decay_% 0.00
_diffrn_standards_number 174
_exptl_absorpt_coefficient_mu 4.516
_exptl_absorpt_correction_T_max 0.8200
_exptl_absorpt_correction_T_min 0.6000
_exptl_absorpt_correction_type multi-scan
_exptl_absorpt_process_details 'Sadabs (Sheldrick,1996)'
_exptl_crystal_colour red
_exptl_crystal_density_diffrn 1.346
_exptl_crystal_density_meas ?
_exptl_crystal_description chunk
_exptl_crystal_F_000 1314
_exptl_crystal_size_max 0.14
_exptl_crystal_size_mid 0.08
_exptl_crystal_size_min 0.06
_refine_diff_density_max 1.749
_refine_diff_density_min -0.331
_refine_diff_density_rms 0.101
_refine_ls_extinction_method none
_refine_ls_goodness_of_fit_ref 0.852
_refine_ls_hydrogen_treatment constr
_refine_ls_matrix_type full
_refine_ls_number_parameters 711
_refine_ls_number_reflns 7673
_refine_ls_number_restraints 246
_refine_ls_restrained_S_all 0.885
_refine_ls_R_factor_all 0.1616
_refine_ls_R_factor_gt 0.0708
_refine_ls_shift/su_max 0.001
_refine_ls_shift/su_mean 0.000
_refine_ls_structure_factor_coef Fsqd
_refine_ls_weighting_details 'calc w=1/[\s^2^(Fo^2^)+(0.1042P)^2^] where P=(Fo^2^+2Fc^2^)/3'
_refine_ls_weighting_scheme calc
_refine_ls_wR_factor_gt 0.1656
_refine_ls_wR_factor_ref 0.1905
_reflns_number_gt 3068
_reflns_number_total 7673
_reflns_threshold_expression >2sigma(I)
_cod_data_source_file ja072153tsi20070327_025244.cif
_cod_data_source_block trans-Ru2Rh2
_cod_depositor_comments
;
The following automatic conversions were performed:

'_exptl_crystal_density_meas' value 'none' was changed to '?' - the
value is perceived as not measured.

Automatic conversion script
Id: cif_fix_values 3008 2015-01-20 13:52:24Z robertas 
;
_cod_database_code 4109811

loop_
_symmetry_equiv_pos_as_xyz
'x, y, z'
'-x, -y, -z'

loop_
_atom_site_label
_atom_site_type_symbol
_atom_site_fract_x
_atom_site_fract_y
_atom_site_fract_z
_atom_site_U_iso_or_equiv
_atom_site_adp_type
_atom_site_occupancy
_atom_site_symmetry_multiplicity
_atom_site_calc_flag
_atom_site_refinement_flags
Ru Ru 0.63899(11) 0.21991(7) 0.30610(3) 0.0743(4) Uani 1 1 d .
Rh Rh 0.60668(12) 1.01175(8) 0.01409(4) 0.0967(5) Uani 1 1 d .
N11 N 0.4095(11) 0.2817(7) 0.3177(3) 0.079(3) Uani 1 1 d .
C12 C 0.3082(17) 0.2505(9) 0.3472(5) 0.082(4) Uani 1 1 d .
H12 H 0.3436 0.1899 0.3656 0.099 Uiso 1 1 calc R
C13 C 0.1640(18) 0.2968(9) 0.3529(4) 0.092(4) Uani 1 1 d .
H13 H 0.0999 0.2706 0.3752 0.110 Uiso 1 1 calc R
C14 C 0.1039(14) 0.3883(9) 0.3249(4) 0.086(4) Uani 1 1 d .
H14 H 0.0006 0.4236 0.3273 0.104 Uiso 1 1 calc R
C15 C 0.2096(19) 0.4209(10) 0.2939(4) 0.093(4) Uani 1 1 d .
H15 H 0.1763 0.4799 0.2743 0.112 Uiso 1 1 calc R
C16 C 0.3564(17) 0.3719(10) 0.2908(4) 0.078(4) Uani 1 1 d .
C17 C 0.4664(15) 0.4075(9) 0.2596(4) 0.070(3) Uani 1 1 d .
N18 N 0.6104(14) 0.3409(7) 0.2611(3) 0.072(3) Uani 1 1 d .
C19 C 0.7330(16) 0.3584(9) 0.2362(4) 0.071(3) Uani 1 1 d .
C110 C 0.7068(15) 0.4444(9) 0.2038(3) 0.078(4) Uani 1 1 d .
H110 H 0.7896 0.4561 0.1842 0.093 Uiso 1 1 calc R
C111 C 0.5674(16) 0.5109(8) 0.1997(4) 0.072(4) Uani 1 1 d .
C112 C 0.4465(14) 0.4919(8) 0.2288(4) 0.076(4) Uani 1 1 d .
H112 H 0.3493 0.5376 0.2275 0.092 Uiso 1 1 calc R
C113 C 0.8725(16) 0.2780(9) 0.2447(4) 0.071(3) Uani 1 1 d .
N114 N 0.8509(12) 0.2046(7) 0.2778(3) 0.086(3) Uani 1 1 d .
C115 C 0.9783(18) 0.1335(10) 0.2868(4) 0.091(4) Uani 1 1 d .
H115 H 0.9699 0.0809 0.3093 0.109 Uiso 1 1 calc R
C116 C 1.1223(19) 0.1299(10) 0.2658(6) 0.106(4) Uani 1 1 d .
H116 H 1.2072 0.0781 0.2745 0.128 Uiso 1 1 calc R
C117 C 1.1350(15) 0.2054(10) 0.2320(5) 0.095(4) Uani 1 1 d .
H117 H 1.2297 0.2056 0.2164 0.114 Uiso 1 1 calc R
C118 C 1.0092(17) 0.2795(10) 0.2214(5) 0.087(4) Uani 1 1 d .
H118 H 1.0159 0.3315 0.1983 0.104 Uiso 1 1 calc R
C119 C 0.5541(16) 0.5983(8) 0.1641(4) 0.068(3) Uani 1 1 d .
C120 C 0.6646(15) 0.6404(11) 0.1519(5) 0.108(5) Uani 1 1 d .
H120 H 0.7531 0.6133 0.1665 0.130 Uiso 1 1 calc R
C121 C 0.6540(14) 0.7213(9) 0.1191(4) 0.089(4) Uani 1 1 d .
H121 H 0.7334 0.7486 0.1111 0.107 Uiso 1 1 calc R
C122 C 0.5221(17) 0.7609(9) 0.0983(4) 0.069(4) Uani 1 1 d .
C123 C 0.4126(16) 0.7202(10) 0.1099(4) 0.096(4) Uani 1 1 d .
H123 H 0.3243 0.7469 0.0952 0.115 Uiso 1 1 calc R
C124 C 0.4247(15) 0.6404(10) 0.1427(4) 0.103(5) Uani 1 1 d .
H124 H 0.3444 0.6140 0.1507 0.123 Uiso 1 1 calc R
C125 C 0.5023(15) 0.8517(11) 0.0637(5) 0.083(4) Uani 1 1 d .
O126 O 0.6036(10) 0.8958(6) 0.0643(2) 0.089(3) Uani 1 1 d .
O127 O 0.4010(10) 0.8743(6) 0.0380(3) 0.099(3) Uani 1 1 d .
N21 N 0.6358(10) 0.1108(9) 0.2572(4) 0.104(4) Uani 1 1 d .
C22 C 0.6046(15) 0.1197(11) 0.2073(6) 0.106(5) Uani 1 1 d .
H22 H 0.5798 0.1869 0.1942 0.127 Uiso 1 1 calc R
C23 C 0.6066(18) 0.0439(16) 0.1775(5) 0.131(6) Uani 1 1 d .
H23 H 0.5930 0.0559 0.1432 0.158 Uiso 1 1 calc R
C24 C 0.6298(19) -0.0596(14) 0.1969(7) 0.152(6) Uani 1 1 d .
H24 H 0.6245 -0.1150 0.1767 0.182 Uiso 1 1 calc R
C25 C 0.6598(16) -0.0733(12) 0.2461(6) 0.117(5) Uani 1 1 d .
H25 H 0.6784 -0.1395 0.2603 0.141 Uiso 1 1 calc R
C26 C 0.6623(13) 0.0112(11) 0.2744(5) 0.081(4) Uani 1 1 d .
C27 C 0.6902(13) 0.0038(13) 0.3281(5) 0.080(4) Uani 1 1 d .
N28 N 0.6746(10) 0.0969(8) 0.3491(4) 0.073(3) Uani 1 1 d .
C29 C 0.6926(12) 0.1082(10) 0.3974(5) 0.072(4) Uani 1 1 d .
C210 C 0.7325(12) 0.0207(11) 0.4277(4) 0.083(4) Uani 1 1 d .
H210 H 0.7439 0.0282 0.4620 0.100 Uiso 1 1 calc R
C211 C 0.7548(14) -0.0772(11) 0.4057(6) 0.094(4) Uani 1 1 d .
H211 H 0.7866 -0.1377 0.4245 0.113 Uiso 1 1 calc R
C212 C 0.7301(13) -0.0844(9) 0.3571(6) 0.093(4) Uani 1 1 d .
H212 H 0.7401 -0.1501 0.3426 0.111 Uiso 1 1 calc R
C213 C 0.6724(12) 0.2156(10) 0.4131(5) 0.074(4) Uani 1 1 d .
N214 N 0.6532(10) 0.2829(8) 0.3739(3) 0.082(3) Uani 1 1 d .
C215 C 0.6445(12) 0.3816(11) 0.3849(5) 0.084(4) Uani 1 1 d .
H215 H 0.6388 0.4279 0.3581 0.101 Uiso 1 1 calc R
C216 C 0.6434(15) 0.4194(9) 0.4329(6) 0.116(5) Uani 1 1 d .
H216 H 0.6333 0.4901 0.4387 0.139 Uiso 1 1 calc R
C217 C 0.6575(13) 0.3515(12) 0.4728(4) 0.095(4) Uani 1 1 d .
H217 H 0.6577 0.3745 0.5062 0.114 Uiso 1 1 calc R
C218 C 0.6709(13) 0.2509(11) 0.4617(5) 0.091(4) Uani 1 1 d .
H218 H 0.6795 0.2036 0.4882 0.110 Uiso 1 1 calc R
O31 O 0.4682(12) 1.1129(8) 0.0588(4) 0.151(4) Uani 1 1 d U
O32 O 0.2753(12) 1.0957(8) 0.0366(4) 0.139(4) Uani 1 1 d U
C33 C 0.336(2) 1.1441(11) 0.0649(6) 0.109(5) Uani 1 1 d U
C34 C 0.236(2) 1.2313(16) 0.0991(8) 0.256(10) Uani 1 1 d U
H34A H 0.1780 1.2856 0.0791 0.384 Uiso 1 1 calc R
H34B H 0.2953 1.2596 0.1183 0.384 Uiso 1 1 calc R
H34C H 0.1684 1.2060 0.1225 0.384 Uiso 1 1 calc R
N41 N 0.8071(15) 1.0231(11) 0.0432(5) 0.164(5) Uani 1 1 d DU
C42 C 0.900(2) 1.024(2) 0.0653(9) 0.277(13) Uani 1 1 d DU
C43 C 1.017(3) 1.007(2) 0.0967(10) 0.395(18) Uani 1 1 d DU
H43A H 0.9748 1.0404 0.1301 0.592 Uiso 1 1 calc R
H43B H 1.0917 1.0371 0.0810 0.592 Uiso 1 1 calc R
H43C H 1.0632 0.9328 0.1001 0.592 Uiso 1 1 calc R
B5 B 0.3146(15) 0.7801(10) 0.3682(5) 0.075(4) Uani 1 1 d U
C511 C 0.4957(7) 0.7200(6) 0.3577(4) 0.089(4) Uani 1 1 d GU
C512 C 0.5778(12) 0.6913(7) 0.3096(3) 0.116(5) Uani 1 1 d GU
H512 H 0.5288 0.7023 0.2806 0.139 Uiso 1 1 calc R
C513 C 0.7324(11) 0.6461(6) 0.3044(3) 0.133(5) Uani 1 1 d GU
H513 H 0.7879 0.6266 0.2719 0.160 Uiso 1 1 calc R
C514 C 0.8049(7) 0.6297(5) 0.3473(5) 0.118(5) Uani 1 1 d GU
H514 H 0.9094 0.5992 0.3438 0.141 Uiso 1 1 calc R
C515 C 0.7228(11) 0.6585(6) 0.3954(4) 0.126(5) Uani 1 1 d GU
H515 H 0.7718 0.6474 0.4245 0.151 Uiso 1 1 calc R
C516 C 0.5682(11) 0.7037(6) 0.4007(3) 0.103(4) Uani 1 1 d GU
H516 H 0.5127 0.7231 0.4332 0.124 Uiso 1 1 calc R
C521 C 0.2383(10) 0.7937(7) 0.3121(3) 0.085(4) Uani 1 1 d GU
C522 C 0.2837(9) 0.8565(6) 0.2759(4) 0.114(5) Uani 1 1 d GU
H522 H 0.3543 0.8885 0.2824 0.137 Uiso 1 1 calc R
C523 C 0.2247(11) 0.8718(6) 0.2303(3) 0.132(5) Uani 1 1 d GU
H523 H 0.2554 0.9142 0.2058 0.159 Uiso 1 1 calc R
C524 C 0.1203(11) 0.8244(8) 0.2208(3) 0.143(6) Uani 1 1 d GU
H524 H 0.0804 0.8347 0.1899 0.172 Uiso 1 1 calc R
C525 C 0.0749(9) 0.7617(7) 0.2569(5) 0.145(6) Uani 1 1 d GU
H525 H 0.0043 0.7296 0.2505 0.174 Uiso 1 1 calc R
C526 C 0.1339(11) 0.7464(6) 0.3026(4) 0.117(5) Uani 1 1 d GU
H526 H 0.1032 0.7039 0.3271 0.140 Uiso 1 1 calc R
C531 C 0.2381(10) 0.6991(7) 0.4027(3) 0.086(4) Uani 1 1 d GU
C532 C 0.3059(8) 0.5928(8) 0.3911(3) 0.093(4) Uani 1 1 d GU
H532 H 0.3909 0.5698 0.3662 0.112 Uiso 1 1 calc R
C533 C 0.2482(10) 0.5206(5) 0.4163(3) 0.109(4) Uani 1 1 d GU
H533 H 0.2941 0.4487 0.4085 0.131 Uiso 1 1 calc R
C534 C 0.1226(10) 0.5546(7) 0.4531(3) 0.116(5) Uani 1 1 d GU
H534 H 0.0835 0.5058 0.4702 0.140 Uiso 1 1 calc R
C535 C 0.0547(8) 0.6609(8) 0.4647(3) 0.109(4) Uani 1 1 d GU
H535 H -0.0302 0.6839 0.4895 0.131 Uiso 1 1 calc R
C536 C 0.1125(10) 0.7332(5) 0.4394(3) 0.088(4) Uani 1 1 d GU
H536 H 0.0666 0.8050 0.4472 0.106 Uiso 1 1 calc R
C541 C 0.2696(11) 0.8983(5) 0.3976(3) 0.080(4) Uani 1 1 d GU
C542 C 0.3756(7) 0.9318(7) 0.4173(3) 0.087(4) Uani 1 1 d GU
H542 H 0.4754 0.8878 0.4145 0.104 Uiso 1 1 calc R
C543 C 0.3340(10) 1.0303(7) 0.4412(3) 0.092(4) Uani 1 1 d GU
H543 H 0.4057 1.0530 0.4545 0.111 Uiso 1 1 calc R
C544 C 0.1865(11) 1.0953(5) 0.4453(2) 0.082(4) Uani 1 1 d GU
H544 H 0.1584 1.1619 0.4614 0.098 Uiso 1 1 calc R
C545 C 0.0805(7) 1.0618(6) 0.4255(3) 0.095(4) Uani 1 1 d GU
H545 H -0.0193 1.1058 0.4283 0.114 Uiso 1 1 calc R
C546 C 0.1220(9) 0.9633(7) 0.4016(3) 0.094(4) Uani 1 1 d GU
H546 H 0.0503 0.9407 0.3883 0.113 Uiso 1 1 calc R
B6 B 0.0844(17) 0.5175(12) 0.1601(6) 0.175(10) Uani 1 1 d DU
F61 F 0.0164(8) 0.4641(6) 0.1335(3) 0.141(3) Uani 1 1 d DU
F62 F 0.0092(10) 0.5416(7) 0.2077(3) 0.195(4) Uani 1 1 d DU
F63 F 0.2235(10) 0.4577(8) 0.1639(4) 0.227(5) Uani 1 1 d DU
F64 F 0.0810(13) 0.6070(9) 0.1364(4) 0.265(5) Uani 1 1 d DU

loop_
_atom_site_aniso_label
_atom_site_aniso_U_11
_atom_site_aniso_U_22
_atom_site_aniso_U_33
_atom_site_aniso_U_23
_atom_site_aniso_U_13
_atom_site_aniso_U_12
Ru 0.1067(9) 0.0631(7) 0.0489(6) 0.0254(5) -0.0242(5) -0.0162(6)
Rh 0.1207(10) 0.0994(9) 0.0774(8) 0.0546(7) -0.0357(7) -0.0373(7)
N11 0.111(9) 0.097(8) 0.036(5) 0.036(5) -0.018(6) -0.041(7)
C12 0.086(11) 0.063(9) 0.078(9) 0.033(7) 0.003(9) -0.002(8)
C13 0.128(13) 0.067(10) 0.071(9) 0.018(7) 0.007(9) -0.026(9)
C14 0.100(11) 0.077(10) 0.073(9) 0.009(7) -0.016(8) -0.013(8)
C15 0.119(14) 0.116(12) 0.048(8) 0.030(8) 0.000(9) -0.049(11)
C16 0.057(10) 0.101(11) 0.064(9) 0.031(8) 0.002(8) -0.011(8)
C17 0.064(10) 0.073(9) 0.064(8) 0.010(7) 0.009(8) -0.018(8)
N18 0.081(8) 0.070(7) 0.058(6) 0.016(5) -0.004(6) -0.016(7)
C19 0.086(11) 0.072(9) 0.056(8) 0.006(7) -0.015(8) -0.025(9)
C110 0.123(12) 0.077(9) 0.040(7) 0.035(7) -0.010(7) -0.044(8)
C111 0.099(11) 0.054(8) 0.055(8) 0.020(7) -0.039(8) -0.001(8)
C112 0.102(11) 0.057(8) 0.063(8) 0.042(7) -0.021(8) -0.012(7)
C113 0.066(10) 0.065(9) 0.061(8) 0.005(7) -0.009(8) 0.008(8)
N114 0.120(9) 0.054(6) 0.074(7) 0.038(5) -0.065(7) 0.007(6)
C115 0.096(12) 0.103(12) 0.075(9) 0.019(8) -0.021(9) -0.030(10)
C116 0.117(15) 0.085(11) 0.111(12) 0.012(9) -0.041(11) -0.015(10)
C117 0.085(11) 0.077(10) 0.125(12) 0.021(9) -0.024(9) -0.025(9)
C118 0.063(10) 0.091(10) 0.090(10) 0.026(8) -0.017(9) 0.003(9)
C119 0.095(11) 0.055(8) 0.047(7) 0.023(6) -0.010(7) -0.012(8)
C120 0.098(12) 0.117(12) 0.099(11) 0.067(9) -0.013(8) -0.021(9)
C121 0.084(11) 0.101(10) 0.082(9) 0.041(8) -0.009(8) -0.031(8)
C122 0.100(12) 0.065(9) 0.051(8) 0.031(6) -0.027(8) -0.034(8)
C123 0.113(12) 0.098(11) 0.086(10) 0.056(8) -0.046(9) -0.034(9)
C124 0.100(11) 0.122(11) 0.100(10) 0.075(9) -0.038(9) -0.047(9)
C125 0.063(11) 0.133(14) 0.066(10) 0.034(9) -0.017(8) -0.048(9)
O126 0.122(8) 0.101(7) 0.047(5) 0.041(4) -0.032(5) -0.032(6)
O127 0.112(7) 0.116(7) 0.087(6) 0.063(5) -0.048(6) -0.049(6)
N21 0.106(8) 0.118(10) 0.074(8) 0.071(8) -0.013(6) -0.019(7)
C22 0.155(13) 0.090(12) 0.066(11) 0.016(9) -0.018(10) -0.027(10)
C23 0.224(18) 0.128(16) 0.046(10) -0.008(11) -0.034(10) -0.054(14)
C24 0.26(2) 0.110(15) 0.114(15) -0.027(12) -0.049(14) -0.083(14)
C25 0.195(15) 0.108(13) 0.063(10) -0.002(10) -0.047(10) -0.056(11)
C26 0.107(10) 0.077(10) 0.062(10) -0.011(9) -0.029(8) -0.028(8)
C27 0.098(10) 0.092(12) 0.048(9) 0.018(9) -0.028(7) -0.019(9)
N28 0.102(8) 0.059(7) 0.055(8) 0.011(6) -0.023(6) -0.019(6)
C29 0.088(9) 0.071(11) 0.048(9) 0.013(8) -0.007(7) -0.013(7)
C210 0.116(11) 0.080(10) 0.053(8) 0.039(8) -0.035(7) -0.021(8)
C211 0.130(12) 0.071(11) 0.092(11) 0.044(9) -0.050(9) -0.034(9)
C212 0.111(11) 0.064(9) 0.101(11) 0.022(9) -0.032(9) -0.018(7)
C213 0.102(10) 0.056(10) 0.052(9) 0.007(8) -0.017(7) -0.007(7)
N214 0.125(9) 0.042(7) 0.077(7) 0.029(6) -0.020(6) -0.025(6)
C215 0.112(11) 0.070(11) 0.066(10) 0.029(8) -0.012(8) -0.023(8)
C216 0.173(14) 0.055(9) 0.099(12) 0.008(10) -0.023(11) -0.004(8)
C217 0.143(12) 0.082(11) 0.050(8) -0.006(9) -0.029(8) -0.015(9)
C218 0.138(12) 0.059(10) 0.072(11) 0.010(8) -0.023(9) -0.022(8)
O31 0.137(7) 0.136(7) 0.117(6) 0.089(6) 0.020(6) 0.028(6)
O32 0.189(8) 0.123(7) 0.101(7) 0.047(6) -0.015(6) -0.047(6)
C33 0.142(10) 0.072(8) 0.081(8) 0.003(7) 0.019(8) -0.002(7)
C34 0.270(13) 0.246(13) 0.222(13) 0.018(10) -0.032(9) -0.043(9)
N41 0.171(9) 0.200(9) 0.148(8) 0.082(7) -0.021(7) -0.100(7)
C42 0.266(16) 0.307(16) 0.267(16) 0.050(10) -0.012(10) -0.116(11)
C43 0.38(2) 0.42(2) 0.39(2) 0.044(10) -0.051(10) -0.132(11)
B5 0.076(8) 0.081(8) 0.061(7) 0.011(6) -0.007(6) -0.016(6)
C511 0.096(8) 0.083(7) 0.081(7) 0.024(6) -0.010(7) -0.020(6)
C512 0.108(8) 0.100(8) 0.137(9) 0.010(7) -0.004(7) -0.037(7)
C513 0.141(10) 0.115(9) 0.143(9) 0.003(7) -0.007(8) -0.047(7)
C514 0.091(8) 0.079(7) 0.172(9) -0.002(7) -0.014(8) -0.015(6)
C515 0.139(9) 0.100(8) 0.152(9) 0.021(7) -0.023(8) -0.056(7)
C516 0.096(8) 0.091(8) 0.125(8) 0.019(7) -0.006(7) -0.038(6)
C521 0.086(7) 0.080(7) 0.075(7) 0.007(6) 0.007(6) -0.014(6)
C522 0.130(9) 0.104(8) 0.108(8) 0.015(7) -0.029(7) -0.033(7)
C523 0.156(9) 0.133(9) 0.106(9) 0.014(7) -0.042(7) -0.034(7)
C524 0.149(9) 0.150(9) 0.125(9) 0.021(8) -0.047(8) -0.028(8)
C525 0.151(9) 0.162(10) 0.122(9) 0.006(8) -0.030(8) -0.045(8)
C526 0.105(8) 0.128(9) 0.109(9) 0.020(7) -0.025(7) -0.023(7)
C531 0.080(7) 0.085(7) 0.083(7) 0.013(6) -0.016(6) -0.013(6)
C532 0.093(8) 0.097(8) 0.083(7) 0.009(7) -0.002(6) -0.025(7)
C533 0.110(8) 0.104(8) 0.107(8) 0.006(7) -0.003(7) -0.031(7)
C534 0.120(9) 0.112(8) 0.122(8) 0.014(7) -0.001(7) -0.050(7)
C535 0.116(8) 0.097(8) 0.109(8) -0.010(7) -0.002(7) -0.033(7)
C536 0.086(7) 0.086(7) 0.085(7) 0.007(6) -0.001(6) -0.021(6)
C541 0.075(7) 0.085(7) 0.075(7) 0.028(6) -0.004(6) -0.022(6)
C542 0.084(7) 0.086(8) 0.084(7) 0.012(6) -0.011(6) -0.020(6)
C543 0.102(8) 0.105(8) 0.066(7) 0.020(6) -0.009(6) -0.028(6)
C544 0.098(8) 0.076(7) 0.065(7) 0.018(5) -0.004(6) -0.022(6)
C545 0.085(7) 0.093(8) 0.108(8) 0.017(6) -0.015(6) -0.029(6)
C546 0.081(8) 0.093(8) 0.102(8) 0.011(6) -0.022(6) -0.016(6)
B6 0.180(13) 0.167(13) 0.177(13) 0.034(10) -0.024(10) -0.054(10)
F61 0.137(6) 0.140(6) 0.147(6) 0.015(5) -0.030(5) -0.039(5)
F62 0.202(7) 0.188(7) 0.175(7) -0.009(6) -0.047(6) -0.025(6)
F63 0.184(8) 0.249(8) 0.253(9) -0.024(7) -0.048(7) -0.070(7)
F64 0.298(9) 0.262(9) 0.283(9) 0.052(8) -0.072(7) -0.145(8)

loop_
_atom_type_symbol
_atom_type_description
_atom_type_scat_dispersion_real
_atom_type_scat_dispersion_imag
_atom_type_scat_source
C C 0.0181 0.0091 'International Tables Vol C Tables 4.2.6.8 and 6.1.1.4'
H H 0.0000 0.0000 'International Tables Vol C Tables 4.2.6.8 and 6.1.1.4'
B B 0.0090 0.0039 'International Tables Vol C Tables 4.2.6.8 and 6.1.1.4'
N N 0.0311 0.0180 'International Tables Vol C Tables 4.2.6.8 and 6.1.1.4'
O O 0.0492 0.0322 'International Tables Vol C Tables 4.2.6.8 and 6.1.1.4'
F F 0.0727 0.0534 'International Tables Vol C Tables 4.2.6.8 and 6.1.1.4'
Ru Ru 0.0552 3.2960 'International Tables Vol C Tables 4.2.6.8 and 6.1.1.4'
Rh Rh 0.0927 3.6045 'International Tables Vol C Tables 4.2.6.8 and 6.1.1.4'

loop_
_geom_angle_atom_site_label_1
_geom_angle_atom_site_label_2
_geom_angle_atom_site_label_3
_geom_angle_site_symmetry_1
_geom_angle_site_symmetry_3
_geom_angle
_geom_angle_publ_flag
N28 RU N21 . . 78.9(5) y
N28 RU N18 . . 177.8(5) y
N21 RU N18 . . 100.1(4) y
N28 RU N114 . . 99.2(4) y
N21 RU N114 . . 91.0(4) y
N18 RU N114 . . 78.8(4) y
N28 RU N214 . . 78.5(5) y
N21 RU N214 . . 157.4(4) y
N18 RU N214 . . 102.5(4) y
N114 RU N214 . . 93.5(4) y
N28 RU N11 . . 102.2(4) y
N21 RU N11 . . 92.4(4) y
N18 RU N11 . . 79.8(4) y
N114 RU N11 . . 158.6(4) y
N214 RU N11 . . 91.4(3) y
O31 RH O32 . 2_675 171.3(5) y
O31 RH O127 . 2_675 88.3(3) y
O32 RH O127 2_675 2_675 91.0(3) y
O31 RH O126 . . 91.8(3) y
O32 RH O126 2_675 . 88.4(3) y
O127 RH O126 2_675 . 176.3(3) y
O31 RH N41 . . 96.4(5) y
O32 RH N41 2_675 . 92.3(5) y
O127 RH N41 2_675 . 95.1(4) y
O126 RH N41 . . 88.5(4) y
O31 RH RH . 2_675 84.7(4) y
O32 RH RH 2_675 2_675 86.7(4) y
O127 RH RH 2_675 2_675 88.9(3) y
O126 RH RH . 2_675 87.5(3) y
N41 RH RH . 2_675 175.9(3) y
C12 N11 C16 . . 117.0(1) y
C12 N11 RU . . 130.1(8) y
C16 N11 RU . . 112.8(9) y
C13 C12 N11 . . 125.50(11) y
C13 C12 H12 . . 117.2 ?
N11 C12 H12 . . 117.2 ?
C12 C13 C14 . . 119.50(12) y
C12 C13 H13 . . 120.3 ?
C14 C13 H13 . . 120.3 ?
C15 C14 C13 . . 115.10(12) y
C15 C14 H14 . . 122.5 ?
C13 C14 H14 . . 122.5 ?
C16 C15 C14 . . 122.70(12) y
C16 C15 H15 . . 118.6 ?
C14 C15 H15 . . 118.6 ?
C15 C16 N11 . . 120.20(11) y
C15 C16 C17 . . 122.70(12) y
N11 C16 C17 . . 117.20(12) y
C112 C17 N18 . . 118.6(1) y
C112 C17 C16 . . 129.70(12) y
N18 C17 C16 . . 111.60(11) y
C19 N18 C17 . . 123.0(1) y
C19 N18 RU . . 118.2(8) y
C17 N18 RU . . 118.5(8) y
N18 C19 C110 . . 116.10(11) y
N18 C19 C113 . . 112.70(11) y
C110 C19 C113 . . 130.90(13) y
C111 C110 C19 . . 123.20(11) y
C111 C110 H110 . . 118.4 ?
C19 C110 H110 . . 118.4 ?
C110 C111 C112 . . 117.4(1) y
C110 C111 C119 . . 118.30(12) y
C112 C111 C119 . . 124.30(11) y
C17 C112 C111 . . 121.20(11) y
C17 C112 H112 . . 119.4 ?
C111 C112 H112 . . 119.4 ?
N114 C113 C118 . . 124.70(11) y
N114 C113 C19 . . 113.40(12) y
C118 C113 C19 . . 121.90(12) y
C115 N114 C113 . . 113.40(11) y
C115 N114 RU . . 130.0(9) y
C113 N114 RU . . 116.7(8) y
N114 C115 C116 . . 126.10(12) y
N114 C115 H115 . . 117 ?
C116 C115 H115 . . 117 ?
C117 C116 C115 . . 117.20(13) y
C117 C116 H116 . . 121.4 ?
C115 C116 H116 . . 121.4 ?
C118 C117 C116 . . 119.20(13) y
C118 C117 H117 . . 120.4 ?
C116 C117 H117 . . 120.4 ?
C117 C118 C113 . . 119.50(12) y
C117 C118 H118 . . 120.3 ?
C113 C118 H118 . . 120.3 ?
C120 C119 C124 . . 117.3(1) y
C120 C119 C111 . . 122.40(12) y
C124 C119 C111 . . 120.30(13) y
C119 C120 C121 . . 123.10(12) y
C119 C120 H120 . . 118.4 ?
C121 C120 H120 . . 118.4 ?
C120 C121 C122 . . 117.70(12) y
C120 C121 H121 . . 121.2 ?
C122 C121 H121 . . 121.2 ?
C123 C122 C121 . . 119.80(11) y
C123 C122 C125 . . 120.20(13) y
C121 C122 C125 . . 119.90(13) y
C122 C123 C124 . . 121.80(12) y
C122 C123 H123 . . 119.1 ?
C124 C123 H123 . . 119.1 ?
C123 C124 C119 . . 120.30(12) y
C123 C124 H124 . . 119.8 ?
C119 C124 H124 . . 119.8 ?
O127 C125 O126 . . 127.00(13) y
O127 C125 C122 . . 120.20(13) y
O126 C125 C122 . . 112.80(12) y
C125 O126 RH . . 118.2(8) y
C125 O127 RH . 2_675 118.4(9) y
C26 N21 C22 . . 113.30(12) y
C26 N21 RU . . 117.0(9) y
C22 N21 RU . . 129.6(1) y
C23 C22 N21 . . 125.90(14) y
C23 C22 H22 . . 117.1 ?
N21 C22 H22 . . 117.1 ?
C22 C23 C24 . . 119.80(14) y
C22 C23 H23 . . 120.1 ?
C24 C23 H23 . . 120.1 ?
C25 C24 C23 . . 117.00(13) y
C25 C24 H24 . . 121.5 ?
C23 C24 H24 . . 121.5 ?
C24 C25 C26 . . 119.10(14) y
C24 C25 H25 . . 120.5 ?
C26 C25 H25 . . 120.5 ?
N21 C26 C25 . . 124.70(12) y
N21 C26 C27 . . 112.70(12) y
C25 C26 C27 . . 122.60(14) y
N28 C27 C212 . . 119.00(11) y
N28 C27 C26 . . 112.10(12) y
C212 C27 C26 . . 128.80(15) y
C29 N28 C27 . . 122.0(1) y
C29 N28 RU . . 118.8(9) y
C27 N28 RU . . 119.0(9) y
N28 C29 C210 . . 120.40(12) y
N28 C29 C213 . . 113.70(11) y
C210 C29 C213 . . 125.90(13) y
C211 C210 C29 . . 118.30(11) y
C211 C210 H210 . . 120.9 ?
C29 C210 H210 . . 120.9 ?
C212 C211 C210 . . 119.20(11) y
C212 C211 H211 . . 120.4 ?
C210 C211 H211 . . 120.4 ?
C211 C212 C27 . . 121.10(13) y
C211 C212 H212 . . 119.5 ?
C27 C212 H212 . . 119.5 ?
N214 C213 C218 . . 120.80(11) y
N214 C213 C29 . . 113.30(12) y
C218 C213 C29 . . 125.90(12) y
C215 N214 C213 . . 116.50(11) y
C215 N214 RU . . 128.2(8) y
C213 N214 RU . . 115.3(9) y
N214 C215 C216 . . 124.10(11) y
N214 C215 H215 . . 118 ?
C216 C215 H215 . . 118 ?
C215 C216 C217 . . 119.00(12) y
C215 C216 H216 . . 120.5 ?
C217 C216 H216 . . 120.5 ?
C218 C217 C216 . . 117.30(12) y
C218 C217 H217 . . 121.3 ?
C216 C217 H217 . . 121.3 ?
C217 C218 C213 . . 122.20(11) y
C217 C218 H218 . . 118.9 ?
C213 C218 H218 . . 118.9 ?
C33 O31 RH . . 132.10(13) y
C33 O32 RH . 2_675 122.30(11) y
O31 C33 O32 . . 114.10(15) y
O31 C33 C34 . . 128(2) y
O32 C33 C34 . . 118.20(18) y
C33 C34 H34A . . 109.5 ?
C33 C34 H34B . . 109.5 ?
H34A C34 H34B . . 109.5 ?
C33 C34 H34C . . 109.5 ?
H34A C34 H34C . . 109.5 ?
H34B C34 H34C . . 109.5 ?
C42 N41 RH . . 168.90(17) y
N41 C42 C43 . . 169(3) y
C42 C43 H43A . . 109.5 ?
C42 C43 H43B . . 109.5 ?
H43A C43 H43B . . 109.5 ?
C42 C43 H43C . . 109.5 ?
H43A C43 H43C . . 109.5 ?
H43B C43 H43C . . 109.5 ?
C511 B5 C541 . . 112.9(9) y
C511 B5 C531 . . 106.6(8) y
C541 B5 C531 . . 111.9(8) y
C511 B5 C521 . . 111.0(9) y
C541 B5 C521 . . 109.1(8) y
C531 B5 C521 . . 105.0(9) y
C512 C511 C516 . . 120 y
C512 C511 B5 . . 124.2(9) y
C516 C511 B5 . . 115.7(9) y
C513 C512 C511 . . 120 y
C513 C512 H512 . . 120 ?
C511 C512 H512 . . 120 ?
C512 C513 C514 . . 120 y
C512 C513 H513 . . 120 ?
C514 C513 H513 . . 120 ?
C515 C514 C513 . . 120 y
C515 C514 H514 . . 120 ?
C513 C514 H514 . . 120 ?
C514 C515 C516 . . 120 y
C514 C515 H515 . . 120 ?
C516 C515 H515 . . 120 ?
C515 C516 C511 . . 120 y
C515 C516 H516 . . 120 ?
C511 C516 H516 . . 120 ?
C522 C521 C526 . . 120 y
C522 C521 B5 . . 117.2(9) y
C526 C521 B5 . . 122.8(9) y
C523 C522 C521 . . 120 y
C523 C522 H522 . . 120 ?
C521 C522 H522 . . 120 ?
C522 C523 C524 . . 120 y
C522 C523 H523 . . 120 ?
C524 C523 H523 . . 120 ?
C525 C524 C523 . . 120 y
C525 C524 H524 . . 120 ?
C523 C524 H524 . . 120 ?
C524 C525 C526 . . 120 y
C524 C525 H525 . . 120 ?
C526 C525 H525 . . 120 ?
C525 C526 C521 . . 120 y
C525 C526 H526 . . 120 ?
C521 C526 H526 . . 120 ?
C532 C531 C536 . . 120 y
C532 C531 B5 . . 115.9(8) y
C536 C531 B5 . . 124.1(8) y
C531 C532 C533 . . 120 y
C531 C532 H532 . . 120 ?
C533 C532 H532 . . 120 ?
C532 C533 C534 . . 120 y
C532 C533 H533 . . 120 ?
C534 C533 H533 . . 120 ?
C535 C534 C533 . . 120 y
C535 C534 H534 . . 120 ?
C533 C534 H534 . . 120 ?
C534 C535 C536 . . 120 y
C534 C535 H535 . . 120 ?
C536 C535 H535 . . 120 ?
C535 C536 C531 . . 120 y
C535 C536 H536 . . 120 ?
C531 C536 H536 . . 120 ?
C542 C541 C546 . . 120 y
C542 C541 B5 . . 121.7(8) y
C546 C541 B5 . . 118.3(8) y
C541 C542 C543 . . 120 y
C541 C542 H542 . . 120 ?
C543 C542 H542 . . 120 ?
C544 C543 C542 . . 120 y
C544 C543 H543 . . 120 ?
C542 C543 H543 . . 120 ?
C543 C544 C545 . . 120 y
C543 C544 H544 . . 120 ?
C545 C544 H544 . . 120 ?
C546 C545 C544 . . 120 y
C546 C545 H545 . . 120 ?
C544 C545 H545 . . 120 ?
C545 C546 C541 . . 120 y
C545 C546 H546 . . 120 ?
C541 C546 H546 . . 120 ?
F63 B6 F62 . . 108.00(11) y
F63 B6 F64 . . 112.00(12) y
F62 B6 F64 . . 108.90(11) y
F63 B6 F61 . . 109.80(11) y
F62 B6 F61 . . 109.50(11) y
F64 B6 F61 . . 108.60(11) y

loop_
_geom_bond_atom_site_label_1
_geom_bond_atom_site_label_2
_geom_bond_site_symmetry_2
_geom_bond_distance
_geom_bond_publ_flag
Ru N28 . 1.975(8) y
Ru N21 . 1.978(12) y
Ru N18 . 1.987(8) y
Ru N114 . 2.001(11) y
Ru N214 . 2.032(10) y
Ru N11 . 2.055(10) y
Rh O31 . 1.86(1) y
Rh O32 2_675 1.936(11) y
Rh O127 2_675 2.051(7) y
Rh O126 . 2.052(7) y
Rh N41 . 2.200(15) y
Rh Rh 2_675 2.367(2) y
N11 C12 . 1.330(12) y
N11 C16 . 1.394(12) y
C12 C13 . 1.303(13) y
C12 H12 . 0.94 ?
C13 C14 . 1.436(13) y
C13 H13 . 0.94 ?
C14 C15 . 1.391(14) y
C14 H14 . 0.94 ?
C15 C16 . 1.334(14) y
C15 H15 . 0.94 ?
C16 C17 . 1.445(14) y
C17 C112 . 1.375(13) y
C17 N18 . 1.386(12) y
N18 C19 . 1.347(12) y
C19 C110 . 1.417(13) y
C19 C113 . 1.468(14) y
C110 C111 . 1.365(13) y
C110 H110 . 0.94 ?
C111 C112 . 1.389(13) y
C111 C119 . 1.490(14) y
C112 H112 . 0.94 ?
C113 N114 . 1.365(13) y
C113 C118 . 1.368(13) y
N114 C115 . 1.336(13) y
C115 C116 . 1.392(14) y
C115 H115 . 0.94 ?
C116 C117 . 1.377(15) y
C116 H116 . 0.94 ?
C117 C118 . 1.356(13) y
C117 H117 . 0.94 ?
C118 H118 . 0.94 ?
C119 C120 . 1.348(14) y
C119 C124 . 1.380(14) y
C120 C121 . 1.379(14) y
C120 H120 . 0.94 ?
C121 C122 . 1.387(14) y
C121 H121 . 0.94 ?
C122 C123 . 1.325(14) y
C122 C125 . 1.505(16) y
C123 C124 . 1.365(13) y
C123 H123 . 0.94 ?
C124 H124 . 0.94 ?
C125 O127 . 1.213(12) y
C125 O126 . 1.286(12) y
O127 Rh 2_675 2.051(7) y
N21 C26 . 1.374(13) y
N21 C22 . 1.391(15) y
C22 C23 . 1.291(15) y
C22 H22 . 0.94 ?
C23 C24 . 1.445(18) y
C23 H23 . 0.94 ?
C24 C25 . 1.373(17) y
C24 H24 . 0.94 ?
C25 C26 . 1.378(15) y
C25 H25 . 0.94 ?
C26 C27 . 1.478(15) y
C27 N28 . 1.333(13) y
C27 C212 . 1.391(14) y
N28 C29 . 1.329(12) y
C29 C210 . 1.405(13) y
C29 C213 . 1.456(14) y
C210 C211 . 1.387(14) y
C210 H210 . 0.94 ?
C211 C212 . 1.353(15) y
C211 H211 . 0.94 ?
C212 H212 . 0.94 ?
C213 N214 . 1.369(12) y
C213 C218 . 1.373(14) y
N214 C215 . 1.340(13) y
C215 C216 . 1.371(15) y
C215 H215 . 0.94 ?
C216 C217 . 1.386(15) y
C216 H216 . 0.94 ?
C217 C218 . 1.353(14) y
C217 H217 . 0.94 ?
C218 H218 . 0.94 ?
O31 C33 . 1.184(16) y
O32 C33 . 1.296(16) y
O32 Rh 2_675 1.936(11) y
C33 C34 . 1.477(19) y
C34 H34a . 0.97 ?
C34 H34b . 0.97 ?
C34 H34c . 0.97 ?
N41 C42 . 1.1299(11) y
C42 C43 . 1.4381(11) y
C43 H43a . 0.97 ?
C43 H43b . 0.97 ?
C43 H43c . 0.97 ?
B5 C511 . 1.641(14) y
B5 C541 . 1.681(14) y
B5 C531 . 1.695(14) y
B5 C521 . 1.724(14) y
C511 C512 . 1.39 y
C511 C516 . 1.39 y
C512 C513 . 1.39 y
C512 H512 . 0.94 ?
C513 C514 . 1.39 y
C513 H513 . 0.94 ?
C514 C515 . 1.39 y
C514 H514 . 0.94 ?
C515 C516 . 1.39 y
C515 H515 . 0.94 ?
C516 H516 . 0.94 ?
C521 C522 . 1.39 y
C521 C526 . 1.39 y
C522 C523 . 1.39 y
C522 H522 . 0.94 ?
C523 C524 . 1.39 y
C523 H523 . 0.94 ?
C524 C525 . 1.39 y
C524 H524 . 0.94 ?
C525 C526 . 1.39 y
C525 H525 . 0.94 ?
C526 H526 . 0.94 ?
C531 C532 . 1.39 y
C531 C536 . 1.39 y
C532 C533 . 1.39 y
C532 H532 . 0.94 ?
C533 C534 . 1.39 y
C533 H533 . 0.94 ?
C534 C535 . 1.39 y
C534 H534 . 0.94 ?
C535 C536 . 1.39 y
C535 H535 . 0.94 ?
C536 H536 . 0.94 ?
C541 C542 . 1.39 y
C541 C546 . 1.39 y
C542 C543 . 1.39 y
C542 H542 . 0.94 ?
C543 C544 . 1.39 y
C543 H543 . 0.94 ?
C544 C545 . 1.39 y
C544 H544 . 0.94 ?
C545 C546 . 1.39 y
C545 H545 . 0.94 ?
C546 H546 . 0.94 ?
B6 F63 . 1.330(13) y
B6 F62 . 1.350(13) y
B6 F64 . 1.352(13) y
B6 F61 . 1.365(13) y

loop_
_geom_torsion_atom_site_label_1
_geom_torsion_atom_site_label_2
_geom_torsion_atom_site_label_3
_geom_torsion_atom_site_label_4
_geom_torsion_site_symmetry_1
_geom_torsion_site_symmetry_4
_geom_torsion
_geom_torsion_publ_flag
N28 RU N11 C12 . . 1.60(11) y
N21 RU N11 C12 . . 80.8(1) y
N18 RU N11 C12 . . -179.4(1) y
N114 RU N11 C12 . . 179.7(1) y
N214 RU N11 C12 . . -77.0(1) y
N28 RU N11 C16 . . 179.6(8) y
N21 RU N11 C16 . . -101.2(8) y
N18 RU N11 C16 . . -1.4(8) y
N114 RU N11 C16 . . -2.30(14) y
N214 RU N11 C16 . . 101.0(8) y
C16 N11 C12 C13 . . 0.40(19) y
RU N11 C12 C13 . . 178.3(1) y
N11 C12 C13 C14 . . 1(2) y
C12 C13 C14 C15 . . -1.20(17) y
C13 C14 C15 C16 . . -0.80(18) y
C14 C15 C16 N11 . . 3(2) y
C14 C15 C16 C17 . . -178.2(1) y
C12 N11 C16 C15 . . -2.40(17) y
RU N11 C16 C15 . . 179.4(1) y
C12 N11 C16 C17 . . 178.4(1) y
RU N11 C16 C17 . . 0.20(13) y
C15 C16 C17 C112 . . 0(2) y
N11 C16 C17 C112 . . 178.90(11) y
C15 C16 C17 N18 . . -177.30(12) y
N11 C16 C17 N18 . . 1.80(15) y
C112 C17 N18 C19 . . 4.30(16) y
C16 C17 N18 C19 . . -178.3(1) y
C112 C17 N18 RU . . 179.4(8) y
C16 C17 N18 RU . . -3.20(12) y
N21 RU N18 C19 . . -91.3(8) y
N114 RU N18 C19 . . -2.3(8) y
N214 RU N18 C19 . . 88.8(8) y
N11 RU N18 C19 . . 178.0(8) y
N21 RU N18 C17 . . 93.3(8) y
N114 RU N18 C17 . . -177.7(9) y
N214 RU N18 C17 . . -86.6(8) y
N11 RU N18 C17 . . 2.6(8) y
C17 N18 C19 C110 . . -6.10(15) y
RU N18 C19 C110 . . 178.8(7) y
C17 N18 C19 C113 . . 178.7(1) y
RU N18 C19 C113 . . 3.50(12) y
N18 C19 C110 C111 . . 4.10(16) y
C113 C19 C110 C111 . . 178.20(11) y
C19 C110 C111 C112 . . -0.20(17) y
C19 C110 C111 C119 . . -179.8(9) y
N18 C17 C112 C111 . . -0.10(17) y
C16 C17 C112 C111 . . -176.90(11) y
C110 C111 C112 C17 . . -1.80(17) y
C119 C111 C112 C17 . . 177.7(1) y
N18 C19 C113 N114 . . -3.00(14) y
C110 C19 C113 N114 . . -177.3(1) y
N18 C19 C113 C118 . . 177.8(1) y
C110 C19 C113 C118 . . 3.40(19) y
C118 C113 N114 C115 . . 1.40(16) y
C19 C113 N114 C115 . . -177.9(9) y
C118 C113 N114 RU . . -179.6(9) y
C19 C113 N114 RU . . 1.10(12) y
N28 RU N114 C115 . . -1.60(11) y
N21 RU N114 C115 . . -80.6(1) y
N18 RU N114 C115 . . 179.40(11) y
N214 RU N114 C115 . . 77.3(1) y
N11 RU N114 C115 . . -179.8(9) y
N28 RU N114 C113 . . 179.5(8) y
N21 RU N114 C113 . . 100.6(8) y
N18 RU N114 C113 . . 0.5(8) y
N214 RU N114 C113 . . -101.5(8) y
N11 RU N114 C113 . . 1.40(15) y
C113 N114 C115 C116 . . 0.10(18) y
RU N114 C115 C116 . . -178.8(1) y
N114 C115 C116 C117 . . -1(2) y
C115 C116 C117 C118 . . 1.10(19) y
C116 C117 C118 C113 . . 0.20(19) y
N114 C113 C118 C117 . . -1.60(19) y
C19 C113 C118 C117 . . 177.60(11) y
C110 C111 C119 C120 . . -27.10(16) y
C112 C111 C119 C120 . . 153.40(12) y
C110 C111 C119 C124 . . 153.80(12) y
C112 C111 C119 C124 . . -25.70(17) y
C124 C119 C120 C121 . . -0.80(19) y
C111 C119 C120 C121 . . -180.00(11) y
C119 C120 C121 C122 . . 0.60(19) y
C120 C121 C122 C123 . . -0.60(18) y
C120 C121 C122 C125 . . 177.80(11) y
C121 C122 C123 C124 . . 1(2) y
C125 C122 C123 C124 . . -177.50(11) y
C122 C123 C124 C119 . . -1(2) y
C120 C119 C124 C123 . . 1.10(19) y
C111 C119 C124 C123 . . -179.7(1) y
C123 C122 C125 O127 . . -15.20(19) y
C121 C122 C125 O127 . . 166.30(12) y
C123 C122 C125 O126 . . 166.70(12) y
C121 C122 C125 O126 . . -11.80(17) y
O127 C125 O126 RH . . -3.90(19) y
C122 C125 O126 RH . . 174.0(7) y
O31 RH O126 C125 . . 85.9(1) y
O32 RH O126 C125 2_675 . -85.4(1) y
N41 RH O126 C125 . . -177.8(1) y
RH RH O126 C125 2_675 . 1.3(9) y
O126 C125 O127 RH . 2_675 4.50(19) y
C122 C125 O127 RH . 2_675 -173.4(8) y
N28 RU N21 C26 . . -2.0(8) y
N18 RU N21 C26 . . 176.1(8) y
N114 RU N21 C26 . . 97.2(8) y
N214 RU N21 C26 . . -4.20(15) y
N11 RU N21 C26 . . -103.9(8) y
N28 RU N21 C22 . . 175.20(11) y
N18 RU N21 C22 . . -6.80(11) y
N114 RU N21 C22 . . -85.6(1) y
N214 RU N21 C22 . . 173.0(1) y
N11 RU N21 C22 . . 73.3(1) y
C26 N21 C22 C23 . . -4(2) y
RU N21 C22 C23 . . 179.10(12) y
N21 C22 C23 C24 . . 6(3) y
C22 C23 C24 C25 . . -5(3) y
C23 C24 C25 C26 . . 2(2) y
C22 N21 C26 C25 . . 0.30(17) y
RU N21 C26 C25 . . 177.9(1) y
C22 N21 C26 C27 . . -178.0(1) y
RU N21 C26 C27 . . -0.40(13) y
C24 C25 C26 N21 . . 0(2) y
C24 C25 C26 C27 . . 178.50(13) y
N21 C26 C27 N28 . . 3.80(14) y
C25 C26 C27 N28 . . -174.50(12) y
N21 C26 C27 C212 . . -175.50(11) y
C25 C26 C27 C212 . . 6(2) y
C212 C27 N28 C29 . . -1.60(17) y
C26 C27 N28 C29 . . 179.0(1) y
C212 C27 N28 RU . . 173.6(8) y
C26 C27 N28 RU . . -5.80(13) y
N21 RU N28 C29 . . 179.8(9) y
N114 RU N28 C29 . . 90.6(8) y
N214 RU N28 C29 . . -1.1(8) y
N11 RU N28 C29 . . -90.1(8) y
N21 RU N28 C27 . . 4.4(9) y
N114 RU N28 C27 . . -84.7(9) y
N214 RU N28 C27 . . -176.4(9) y
N11 RU N28 C27 . . 94.6(9) y
C27 N28 C29 C210 . . 1.40(17) y
RU N28 C29 C210 . . -173.8(8) y
C27 N28 C29 C213 . . 179.4(1) y
RU N28 C29 C213 . . 4.20(13) y
N28 C29 C210 C211 . . 1.00(17) y
C213 C29 C210 C211 . . -176.60(11) y
C29 C210 C211 C212 . . -3.30(18) y
C210 C211 C212 C27 . . 3.20(19) y
N28 C27 C212 C211 . . -0.80(18) y
C26 C27 C212 C211 . . 178.50(12) y
N28 C29 C213 N214 . . -6.10(14) y
C210 C29 C213 N214 . . 171.7(1) y
N28 C29 C213 C218 . . 173.60(11) y
C210 C29 C213 C218 . . -8.50(19) y
C218 C213 N214 C215 . . 4.80(16) y
C29 C213 N214 C215 . . -175.5(1) y
C218 C213 N214 RU . . -174.5(9) y
C29 C213 N214 RU . . 5.30(12) y
N28 RU N214 C215 . . 178.3(1) y
N21 RU N214 C215 . . -179.4(9) y
N18 RU N214 C215 . . 0.30(11) y
N114 RU N214 C215 . . 79.6(1) y
N11 RU N214 C215 . . -79.5(1) y
N28 RU N214 C213 . . -2.5(7) y
N21 RU N214 C213 . . -0.30(14) y
N18 RU N214 C213 . . 179.5(8) y
N114 RU N214 C213 . . -101.2(8) y
N11 RU N214 C213 . . 99.6(8) y
C213 N214 C215 C216 . . -4.60(18) y
RU N214 C215 C216 . . 174.5(1) y
N214 C215 C216 C217 . . 2(2) y
C215 C216 C217 C218 . . -0.30(19) y
C216 C217 C218 C213 . . 0.70(19) y
N214 C213 C218 C217 . . -3.10(19) y
C29 C213 C218 C217 . . 177.30(11) y
O127 RH O31 C33 2_675 . 87.60(13) y
O126 RH O31 C33 . . -88.80(13) y
N41 RH O31 C33 . . -177.50(12) y
RH RH O31 C33 2_675 . -1.50(12) y
RH O31 C33 O32 . . 3(2) y
RH O31 C33 C34 . . -174.70(12) y
RH O32 C33 O31 2_675 . -3.80(18) y
RH O32 C33 C34 2_675 . 174.6(1) y
O31 RH N41 C42 . . 61(11) y
O32 RH N41 C42 2_675 . -119(11) y
O127 RH N41 C42 2_675 . 150(11) y
O126 RH N41 C42 . . -31(11) y
RH N41 C42 C43 . . 46(26) y
C541 B5 C511 C512 . . -118.4(8) y
C531 B5 C511 C512 . . 118.3(7) y
C521 B5 C511 C512 . . 4.50(11) y
C541 B5 C511 C516 . . 58.0(9) y
C531 B5 C511 C516 . . -65.4(9) y
C521 B5 C511 C516 . . -179.1(6) y
C516 C511 C512 C513 . . 0 y
B5 C511 C512 C513 . . 176.2(8) y
C511 C512 C513 C514 . . 0 y
C512 C513 C514 C515 . . 0 y
C513 C514 C515 C516 . . 0 y
C514 C515 C516 C511 . . 0 y
C512 C511 C516 C515 . . 0 y
B5 C511 C516 C515 . . -176.5(7) y
C511 B5 C521 C522 . . -64.6(9) y
C541 B5 C521 C522 . . 60.5(9) y
C531 B5 C521 C522 . . -179.4(6) y
C511 B5 C521 C526 . . 116.4(8) y
C541 B5 C521 C526 . . -118.6(8) y
C531 B5 C521 C526 . . 1.6(1) y
C526 C521 C522 C523 . . 0 y
B5 C521 C522 C523 . . -179.1(7) y
C521 C522 C523 C524 . . 0 y
C522 C523 C524 C525 . . 0 y
C523 C524 C525 C526 . . 0 y
C524 C525 C526 C521 . . 0 y
C522 C521 C526 C525 . . 0 y
B5 C521 C526 C525 . . 179.1(8) y
C511 B5 C531 C532 . . -35.4(1) y
C541 B5 C531 C532 . . -159.3(7) y
C521 B5 C531 C532 . . 82.5(8) y
C511 B5 C531 C536 . . 146.7(7) y
C541 B5 C531 C536 . . 22.70(11) y
C521 B5 C531 C536 . . -95.5(8) y
C536 C531 C532 C533 . . 0 y
B5 C531 C532 C533 . . -178.1(7) y
C531 C532 C533 C534 . . 0 y
C532 C533 C534 C535 . . 0 y
C533 C534 C535 C536 . . 0 y
C534 C535 C536 C531 . . 0 y
C532 C531 C536 C535 . . 0 y
B5 C531 C536 C535 . . 177.9(8) y
C511 B5 C541 C542 . . -9.20(11) y
C531 B5 C541 C542 . . 111.1(8) y
C521 B5 C541 C542 . . -133.2(7) y
C511 B5 C541 C546 . . 170.5(6) y
C531 B5 C541 C546 . . -69.2(9) y
C521 B5 C541 C546 . . 46.5(9) y
C546 C541 C542 C543 . . 0 y
B5 C541 C542 C543 . . 179.7(7) y
C541 C542 C543 C544 . . 0 y
C542 C543 C544 C545 . . 0 y
C543 C544 C545 C546 . . 0 y
C544 C545 C546 C541 . . 0 y
C542 C541 C546 C545 . . 0 y
B5 C541 C546 C545 . . -179.7(7) y
